data_4342511
loop_
_publ_author_name
'Brant, Jacilynn A.'
'Clark, Daniel J.'
'Kim, Yong Soo'
'Jang, Joon I.'
'Weiland, Ashley'
'Aitken, Jennifer A.'

_publ_section_title
;
 Outstanding Laser Damage Threshold in Li2MnGeS4 and Tunable Optical
 Nonlinearity in Diamond-Like Semiconductors.
;
_journal_issue 6
_journal_name_full 'Inorganic chemistry'
_journal_page_first 2809
_journal_page_last 2819
_journal_paper_doi 10.1021/ic502981r
_journal_volume 54
_journal_year 2015
_chemical_formula_sum 'Ge Li2 Mn S4'
_chemical_formula_weight 269.65
_chemical_name_common 'Lithium Manganese Germanium Sulfide'
_chemical_name_systematic
; 
 ? 
;
_space_group_IT_number 33
_symmetry_cell_setting orthorhombic
_symmetry_space_group_name_Hall 'P 2c -2n'
_symmetry_space_group_name_H-M 'P n a 21'
_atom_sites_solution_hydrogens none
_atom_sites_solution_primary direct
_atom_sites_solution_secondary difmap
_audit_creation_method SHELXL-97
_cell_angle_alpha 90.00
_cell_angle_beta 90.00
_cell_angle_gamma 90.00
_cell_formula_units_Z 4
_cell_length_a 13.3546(2)
_cell_length_b 7.88710(10)
_cell_length_c 6.28060(10)
_cell_measurement_temperature 296(2)
_cell_volume 661.530(17)
_computing_cell_refinement 'Bruker SMART'
_computing_data_collection 'Bruker SMART'
_computing_data_reduction 'Bruker SMART'
_computing_structure_refinement 'SHELXL-97 (Sheldrick, 1997)'
_computing_structure_solution 'SHELXS-97 (Sheldrick, 1990)'
_diffrn_ambient_temperature 296(2)
_diffrn_detector_area_resol_mean NA
_diffrn_measured_fraction_theta_full 1.000
_diffrn_measured_fraction_theta_max 1.000
_diffrn_measurement_device_type 'Bruker Smart Apex II'
_diffrn_measurement_method 'Phi and Omega Scans'
_diffrn_radiation_monochromator graphite
_diffrn_radiation_source 'fine-focus sealed tube'
_diffrn_radiation_type MoK\a
_diffrn_radiation_wavelength 0.71073
_diffrn_reflns_av_R_equivalents 0.0182
_diffrn_reflns_av_sigmaI/netI 0.0312
_diffrn_reflns_limit_h_max 15
_diffrn_reflns_limit_h_min -15
_diffrn_reflns_limit_k_max 9
_diffrn_reflns_limit_k_min -9
_diffrn_reflns_limit_l_max 7
_diffrn_reflns_limit_l_min -7
_diffrn_reflns_number 7045
_diffrn_reflns_theta_full 24.99
_diffrn_reflns_theta_max 24.99
_diffrn_reflns_theta_min 3.00
_diffrn_standards_decay_% NA
_diffrn_standards_interval_count NA
_diffrn_standards_interval_time NA
_diffrn_standards_number NA
_exptl_absorpt_coefficient_mu 7.578
_exptl_absorpt_correction_T_max 0.7455
_exptl_absorpt_correction_T_min 0.5443
_exptl_absorpt_correction_type empirical
_exptl_absorpt_process_details SADABS
_exptl_crystal_colour 'pale orange'
_exptl_crystal_density_diffrn 2.707
_exptl_crystal_density_meas ?
_exptl_crystal_density_method 'not measured'
_exptl_crystal_description block-like
_exptl_crystal_F_000 508
_exptl_crystal_size_max 0.196
_exptl_crystal_size_mid 0.082
_exptl_crystal_size_min 0.046
_refine_diff_density_max 0.311
_refine_diff_density_min -0.196
_refine_diff_density_rms 0.056
_refine_ls_abs_structure_details 'Flack H D (1983), Acta Cryst. A39, 876-881'
_refine_ls_abs_structure_Flack 0.022(7)
_refine_ls_extinction_coef 0.0064(3)
_refine_ls_extinction_expression Fc^*^=kFc[1+0.001xFc^2^\l^3^/sin(2\q)]^-1/4^
_refine_ls_extinction_method SHELXL
_refine_ls_goodness_of_fit_ref 0.826
_refine_ls_hydrogen_treatment none
_refine_ls_matrix_type full
_refine_ls_number_parameters 75
_refine_ls_number_reflns 1144
_refine_ls_number_restraints 1
_refine_ls_restrained_S_all 0.826
_refine_ls_R_factor_all 0.0109
_refine_ls_R_factor_gt 0.0097
_refine_ls_shift/su_max 0.087
_refine_ls_shift/su_mean 0.009
_refine_ls_structure_factor_coef Fsqd
_refine_ls_weighting_details 'calc w=1/[\s^2^(Fo^2^)+(0.0000P)^2^+0.0000P] where P=(Fo^2^+2Fc^2^)/3'
_refine_ls_weighting_scheme calc
_refine_ls_wR_factor_gt 0.0252
_refine_ls_wR_factor_ref 0.0273
_reflns_number_gt 1086
_reflns_number_total 1144
_reflns_threshold_expression >2sigma(I)
_cod_data_source_file ic502981r_si_002.cif
_cod_data_source_block lmgs
_cod_depositor_comments
;
The following automatic conversions were performed:

'_symmetry_cell_setting' value 'Orthorhombic' changed to
'orthorhombic' according to
/usr/data/users/saulius/crontab/automatic-downloads/rss-feeds/ACS/lib/dictionaries/cif_core.dic
dictionary named 'cif_core.dic' version 2.4.2 from 2011-04-26.

'_exptl_absorpt_correction_type' value 'Empirical' changed to
'empirical' according to
/usr/data/users/saulius/crontab/automatic-downloads/rss-feeds/ACS/lib/dictionaries/cif_core.dic
dictionary named 'cif_core.dic' version 2.4.2 from 2011-04-26.

'_exptl_crystal_density_meas' value 'not measured' was changed to '?'
- the value is perceived as not measured.

Automatic conversion script
Id: cif_fix_values 3008 2015-01-20 13:52:24Z robertas 

 Adding full bibliography for 4342511--4342512.cif.
;
_cod_original_sg_symbol_H-M Pna21
_cod_database_code 4342511

loop_
_symmetry_equiv_pos_as_xyz
'x, y, z'
'-x, -y, z+1/2'
'x+1/2, -y+1/2, z'
'-x+1/2, y+1/2, z+1/2'

loop_
_atom_site_label
_atom_site_type_symbol
_atom_site_fract_x
_atom_site_fract_y
_atom_site_fract_z
_atom_site_U_iso_or_equiv
_atom_site_adp_type
_atom_site_occupancy
_atom_site_symmetry_multiplicity
_atom_site_calc_flag
Li1 Li -0.0771(2) 0.7425(3) -0.058(2) 0.0285(10) Uani 1 1 d
Li2 Li 0.16127(17) 0.5001(4) 0.947(5) 0.0225(8) Uani 1 1 d
Mn1 Mn 0.162074(15) 1.00834(3) 0.9482(4) 0.01698(8) Uani 1 1 d
Ge1 Ge 0.088006(12) 0.755517(13) 0.44987(7) 0.01209(7) Uani 1 1 d
S1 S 0.09137(4) 0.75226(4) 0.80117(12) 0.0165(2) Uani 1 1 d
S2 S 0.16389(3) 0.98820(7) 0.33728(9) 0.01629(15) Uani 1 1 d
S3 S 0.16369(3) 0.52379(7) 0.33210(10) 0.01616(17) Uani 1 1 d
S4 S -0.06775(4) 0.74510(4) 0.33165(12) 0.01604(13) Uani 1 1 d

loop_
_atom_site_aniso_label
_atom_site_aniso_U_11
_atom_site_aniso_U_22
_atom_site_aniso_U_33
_atom_site_aniso_U_23
_atom_site_aniso_U_13
_atom_site_aniso_U_12
Li1 0.0282(18) 0.0283(18) 0.029(3) 0.001(4) -0.004(3) -0.0005(9)
Li2 0.0207(16) 0.0254(16) 0.021(2) -0.006(4) -0.001(4) -0.0002(9)
Mn1 0.01567(14) 0.01753(13) 0.01774(17) 0.0001(3) -0.0001(3) -0.00032(8)
Ge1 0.01150(11) 0.01260(11) 0.01218(13) 0.0000(3) 0.00005(10) 0.00021(5)
S1 0.0209(3) 0.0168(3) 0.0119(5) -0.0001(2) -0.0004(2) -0.00137(16)
S2 0.0169(2) 0.0155(2) 0.0165(4) 0.0018(4) 0.0004(2) -0.00286(14)
S3 0.0143(2) 0.0158(2) 0.0184(5) -0.0029(4) 0.0002(2) 0.00251(13)
S4 0.01222(19) 0.0170(2) 0.0189(3) -0.0005(3) -0.0021(4) 0.00029(13)

loop_
_atom_type_symbol
_atom_type_description
_atom_type_scat_dispersion_real
_atom_type_scat_dispersion_imag
_atom_type_scat_source
Li Li -0.0003 0.0001 'International Tables Vol C Tables 4.2.6.8 and 6.1.1.4'
Mn Mn 0.3368 0.7283 'International Tables Vol C Tables 4.2.6.8 and 6.1.1.4'
Ge Ge 0.1547 1.8001 'International Tables Vol C Tables 4.2.6.8 and 6.1.1.4'
S S 0.1246 0.1234 'International Tables Vol C Tables 4.2.6.8 and 6.1.1.4'

loop_
_geom_angle_atom_site_label_1
_geom_angle_atom_site_label_2
_geom_angle_atom_site_label_3
_geom_angle
_geom_angle_site_symmetry_1
_geom_angle_site_symmetry_3
S1 Li1 S4 108.5(3) 1_554 .
S1 Li1 S3 111.0(3) 1_554 2_564
S4 Li1 S3 107.8(3) . 2_564
S1 Li1 S2 107.9(3) 1_554 2_574
S4 Li1 S2 106.1(3) . 2_574
S3 Li1 S2 115.3(3) 2_564 2_574
S1 Li2 S4 110.6(7) . 2_565
S1 Li2 S3 108.9(6) . 1_556
S4 Li2 S3 111.5(8) 2_565 1_556
S1 Li2 S2 107.4(7) . 4_545
S4 Li2 S2 112.4(6) 2_565 4_545
S3 Li2 S2 105.8(7) 1_556 4_545
S1 Mn1 S4 110.60(7) . 2_575
S1 Mn1 S3 107.49(7) . 4
S4 Mn1 S3 111.36(6) 2_575 4
S1 Mn1 S2 109.35(7) . 1_556
S4 Mn1 S2 110.95(7) 2_575 1_556
S3 Mn1 S2 106.96(7) 4 1_556
S1 Ge1 S4 110.77(2) . .
S1 Ge1 S2 108.66(2) . .
S4 Ge1 S2 110.77(2) . .
S1 Ge1 S3 108.35(2) . .
S4 Ge1 S3 106.65(2) . .
S2 Ge1 S3 111.63(3) . .
Ge1 S1 Li2 113.7(7) . .
Ge1 S1 Mn1 112.38(7) . .
Li2 S1 Mn1 113.5(4) . .
Ge1 S1 Li1 110.2(3) . 1_556
Li2 S1 Li1 101.4(4) . 1_556
Mn1 S1 Li1 104.56(17) . 1_556
Ge1 S2 Li2 112.4(4) . 4_554
Ge1 S2 Mn1 111.60(3) . 1_554
Li2 S2 Mn1 106.8(7) 4_554 1_554
Ge1 S2 Li1 114.05(15) . 2_575
Li2 S2 Li1 109.7(3) 4_554 2_575
Mn1 S2 Li1 101.6(3) 1_554 2_575
Ge1 S3 Li2 112.96(10) . 1_554
Ge1 S3 Mn1 112.10(4) . 4_544
Li2 S3 Mn1 107.85(8) 1_554 4_544
Ge1 S3 Li1 113.02(15) . 2_565
Li2 S3 Li1 101.8(3) 1_554 2_565
Mn1 S3 Li1 108.52(14) 4_544 2_565
Ge1 S4 Li2 114.6(4) . 2_564
Ge1 S4 Mn1 110.92(4) . 2_574
Li2 S4 Mn1 106.4(3) 2_564 2_574
Ge1 S4 Li1 112.56(8) . .
Li2 S4 Li1 105.4(7) 2_564 .
Mn1 S4 Li1 106.33(10) 2_574 .

loop_
_geom_bond_atom_site_label_1
_geom_bond_atom_site_label_2
_geom_bond_distance
_geom_bond_site_symmetry_2
Li1 S1 2.417(5) 1_554
Li1 S4 2.453(13) .
Li1 S3 2.494(4) 2_564
Li1 S2 2.507(4) 2_574
Li2 S1 2.380(13) .
Li2 S4 2.413(9) 2_565
Li2 S3 2.43(3) 1_556
Li2 S2 2.436(9) 4_545
Mn1 S1 2.4132(13) .
Mn1 S4 2.4298(10) 2_575
Mn1 S3 2.4414(10) 4
Mn1 S2 2.449(3) 1_556
Ge1 S1 2.2070(8) .
Ge1 S4 2.2101(7) .
Ge1 S2 2.2125(5) .
Ge1 S3 2.2156(5) .
S1 Li1 2.417(6) 1_556
S2 Li2 2.436(9) 4_554
S2 Mn1 2.449(3) 1_554
S2 Li1 2.507(4) 2_575
S3 Li2 2.43(3) 1_554
S3 Mn1 2.4414(10) 4_544
S3 Li1 2.494(4) 2_565
S4 Li2 2.413(9) 2_564
S4 Mn1 2.4298(10) 2_574
